data_4061825
_journal_name_full Organometallics
_journal_paper_doi 10.1021/om050418b
_journal_year 2005
_chemical_formula_sum 'C114 H110 Ag Au4 Cl7 O4 P4'
_chemical_formula_weight 2811.79
_space_group_IT_number 2
_symmetry_cell_setting triclinic
_symmetry_space_group_name_Hall '-P 1'
_symmetry_space_group_name_H-M 'P -1'
_cell_angle_alpha 90.689(5)
_cell_angle_beta 98.936(5)
_cell_angle_gamma 102.289(5)
_cell_formula_units_Z 4
_cell_length_a 15.0818(8)
_cell_length_b 17.2044(11)
_cell_length_c 42.493(3)
_cell_measurement_temperature 133(2)
_cell_volume 10630.8(12)
_diffrn_ambient_temperature 133(2)
_exptl_crystal_density_diffrn 1.757
_cod_depositor_comments
;
The following automatic conversions were performed:
'_geom_bond_publ_flag' value 'Y' changed to 'y' according to
'/home/saulius/struct/CIF-dictionaries/cif_core.dic' dictionary named
'cif_core.dic' version 2.4.1 from 2010-06-29 (113 times).

Automatic conversion script
Id: cif_fix_enum 1527 2010-12-29 10:47:43Z saulius 
;
_cod_database_code 4061825

loop_
_symmetry_equiv_pos_as_xyz
'x, y, z'
'-x, -y, -z'

loop_
_atom_site_label
_atom_site_type_symbol
_atom_site_fract_x
_atom_site_fract_y
_atom_site_fract_z
_atom_site_U_iso_or_equiv
_atom_site_adp_type
_atom_site_occupancy
_atom_site_symmetry_multiplicity
_atom_site_calc_flag
_atom_site_refinement_flags
_atom_site_disorder_assembly
_atom_site_disorder_group
Au1 Au 0.96488(3) 0.34224(2) 0.423972(9) 0.02676(12) Uani 1 1 d . . .
Au2 Au 0.53318(3) 0.24386(2) 0.379943(10) 0.02932(12) Uani 1 1 d . . .
Au3 Au 0.72833(3) 0.13353(2) 0.375916(9) 0.02893(12) Uani 1 1 d . . .
Au4 Au 0.69429(3) 0.48942(2) 0.412580(10) 0.03046(12) Uani 1 1 d . . .
Ag1 Ag 0.74663(5) 0.32155(4) 0.401377(18) 0.0314(2) Uani 1 1 d . . .
P1 P 1.05817(19) 0.30676(15) 0.46616(6) 0.0268(7) Uani 1 1 d . . .
P2 P 0.4281(2) 0.15856(16) 0.40302(7) 0.0315(8) Uani 1 1 d . . .
P3 P 0.7402(2) 0.06650(16) 0.33083(6) 0.0312(8) Uani 1 1 d . . .
P4 P 0.63655(19) 0.57750(15) 0.38020(7) 0.0293(8) Uani 1 1 d . . .
C1 C 0.8948(6) 0.3731(5) 0.3841(2) 0.025(3) Uiso 1 1 d . . .
C2 C 0.8612(6) 0.3915(5) 0.3586(2) 0.024(3) Uiso 1 1 d . . .
C3 C 0.8222(6) 0.4148(5) 0.3275(2) 0.019(2) Uiso 1 1 d . . .
C4 C 0.8777(7) 0.4506(5) 0.3062(2) 0.024(3) Uiso 1 1 d . . .
C5 C 0.8363(7) 0.4660(5) 0.2753(2) 0.032(3) Uiso 1 1 d . . .
C6 C 0.7412(7) 0.4472(5) 0.2670(2) 0.024(3) Uiso 1 1 d . . .
C7 C 0.6850(7) 0.4167(5) 0.2891(2) 0.028(3) Uiso 1 1 d . . .
C8 C 0.7253(6) 0.3959(5) 0.3187(2) 0.019(2) Uiso 1 1 d . . .
C9 C 0.6675(7) 0.3572(5) 0.3409(2) 0.024(3) Uiso 1 1 d . . .
C10 C 0.6188(7) 0.3178(5) 0.3567(2) 0.028(3) Uiso 1 1 d . . .
C11 C 0.9802(6) 0.4703(6) 0.3159(2) 0.040(3) Uiso 1 1 d . . .
H11A H 1.0035 0.5276 0.3144 0.048 Uiso 1 1 calc R . .
H11B H 1.0081 0.4409 0.3017 0.048 Uiso 1 1 calc R . .
H11C H 0.9960 0.4553 0.3379 0.048 Uiso 1 1 calc R . .
C12 C 0.9001(7) 0.5025(6) 0.2523(2) 0.055(4) Uiso 1 1 d . . .
H12A H 0.9270 0.4613 0.2439 0.067 Uiso 1 1 calc R . .
H12B H 0.9492 0.5448 0.2637 0.067 Uiso 1 1 calc R . .
H12C H 0.8651 0.5251 0.2347 0.067 Uiso 1 1 calc R . .
C13 C 0.6965(7) 0.4622(6) 0.2339(2) 0.053(3) Uiso 1 1 d . . .
H13A H 0.7439 0.4778 0.2204 0.064 Uiso 1 1 calc R . .
H13B H 0.6633 0.5050 0.2351 0.064 Uiso 1 1 calc R . .
H13C H 0.6533 0.4135 0.2246 0.064 Uiso 1 1 calc R . .
C14 C 0.5815(6) 0.4040(5) 0.2809(2) 0.036(3) Uiso 1 1 d . . .
H14A H 0.5533 0.3793 0.2986 0.044 Uiso 1 1 calc R . .
H14B H 0.5597 0.3691 0.2616 0.044 Uiso 1 1 calc R . .
H14C H 0.5646 0.4554 0.2771 0.044 Uiso 1 1 calc R . .
C15 C 0.7291(7) 0.1821(5) 0.4181(2) 0.029(3) Uiso 1 1 d . . .
C16 C 0.7341(6) 0.2058(5) 0.4457(2) 0.021(2) Uiso 1 1 d . . .
C17 C 0.7450(6) 0.2295(5) 0.4794(2) 0.017(2) Uiso 1 1 d . . .
C18 C 0.7446(7) 0.1708(5) 0.5022(2) 0.028(3) Uiso 1 1 d . . .
C19 C 0.7574(7) 0.1949(6) 0.5348(2) 0.034(3) Uiso 1 1 d . . .
C20 C 0.7673(7) 0.2736(6) 0.5435(2) 0.030(3) Uiso 1 1 d . . .
C21 C 0.7630(6) 0.3314(5) 0.5210(2) 0.026(3) Uiso 1 1 d . . .
C22 C 0.7532(6) 0.3093(5) 0.4891(2) 0.022(3) Uiso 1 1 d . . .
C23 C 0.7437(6) 0.3664(5) 0.4645(2) 0.023(3) Uiso 1 1 d . . .
C24 C 0.7319(7) 0.4135(5) 0.4448(2) 0.030(3) Uiso 1 1 d . . .
C25 C 0.7310(7) 0.0845(5) 0.4914(2) 0.041(3) Uiso 1 1 d . . .
H25A H 0.6917 0.0749 0.4705 0.049 Uiso 1 1 calc R . .
H25B H 0.7016 0.0504 0.5069 0.049 Uiso 1 1 calc R . .
H25C H 0.7908 0.0722 0.4899 0.049 Uiso 1 1 calc R . .
C26 C 0.7575(7) 0.1308(6) 0.5595(2) 0.050(3) Uiso 1 1 d . . .
H26A H 0.8082 0.1492 0.5772 0.060 Uiso 1 1 calc R . .
H26B H 0.7654 0.0817 0.5495 0.060 Uiso 1 1 calc R . .
H26C H 0.6990 0.1206 0.5677 0.060 Uiso 1 1 calc R . .
C27 C 0.7776(7) 0.2968(6) 0.5786(2) 0.047(3) Uiso 1 1 d . . .
H27A H 0.7261 0.2654 0.5876 0.056 Uiso 1 1 calc R . .
H27B H 0.7778 0.3536 0.5811 0.056 Uiso 1 1 calc R . .
H27C H 0.8355 0.2866 0.5899 0.056 Uiso 1 1 calc R . .
C28 C 0.7710(7) 0.4165(5) 0.5310(2) 0.044(3) Uiso 1 1 d . . .
H28A H 0.7670 0.4483 0.5120 0.052 Uiso 1 1 calc R . .
H28B H 0.8302 0.4364 0.5448 0.052 Uiso 1 1 calc R . .
H28C H 0.7209 0.4206 0.5427 0.052 Uiso 1 1 calc R . .
C31 C 1.0414(4) 0.3363(4) 0.50544(12) 0.024(3) Uiso 1 1 d G . .
C32 C 1.0547(4) 0.4170(3) 0.51336(14) 0.046(3) Uiso 1 1 d G . .
H32 H 1.0704 0.4552 0.4981 0.055 Uiso 1 1 calc R . .
C33 C 1.0451(5) 0.4418(3) 0.54366(16) 0.056(4) Uiso 1 1 d G . .
H33 H 1.0542 0.4970 0.5491 0.068 Uiso 1 1 calc R . .
C34 C 1.0222(5) 0.3859(4) 0.56604(12) 0.029(3) Uiso 1 1 d G . .
C35 C 1.0089(5) 0.3051(4) 0.55812(14) 0.052(3) Uiso 1 1 d G . .
H35 H 0.9932 0.2669 0.5734 0.063 Uiso 1 1 calc R . .
C36 C 1.0185(5) 0.2803(3) 0.52782(16) 0.047(3) Uiso 1 1 d G . .
H36 H 1.0094 0.2252 0.5224 0.056 Uiso 1 1 calc R . .
C37 C 1.0122(7) 0.4141(6) 0.5985(2) 0.045(3) Uiso 1 1 d . . .
H37A H 0.9601 0.4403 0.5968 0.054 Uiso 1 1 calc R . .
H37B H 1.0686 0.4520 0.6080 0.054 Uiso 1 1 calc R . .
H37C H 1.0014 0.3685 0.6121 0.054 Uiso 1 1 calc R . .
C41 C 1.1786(3) 0.3481(3) 0.46400(16) 0.023(3) Uiso 1 1 d G . .
C42 C 1.2032(4) 0.3519(3) 0.43377(13) 0.040(3) Uiso 1 1 d G . .
H42 H 1.1582 0.3330 0.4156 0.048 Uiso 1 1 calc R . .
C43 C 1.2938(5) 0.3835(4) 0.43020(12) 0.049(3) Uiso 1 1 d G . .
H43 H 1.3106 0.3861 0.4095 0.058 Uiso 1 1 calc R . .
C44 C 1.3596(3) 0.4112(3) 0.45685(17) 0.031(3) Uiso 1 1 d G . .
C45 C 1.3349(4) 0.4074(3) 0.48707(13) 0.042(3) Uiso 1 1 d G . .
H45 H 1.3799 0.4263 0.5053 0.050 Uiso 1 1 calc R . .
C46 C 1.2444(4) 0.3758(3) 0.49065(12) 0.031(3) Uiso 1 1 d G . .
H46 H 1.2276 0.3732 0.5113 0.037 Uiso 1 1 calc R . .
C47 C 1.4598(7) 0.4496(6) 0.4526(2) 0.046(3) Uiso 1 1 d . . .
H47A H 1.4685 0.5077 0.4535 0.056 Uiso 1 1 calc R . .
H47B H 1.4711 0.4318 0.4318 0.056 Uiso 1 1 calc R . .
H47C H 1.5029 0.4335 0.4696 0.056 Uiso 1 1 calc R . .
C51 C 1.0482(4) 0.1988(2) 0.46516(14) 0.025(3) Uiso 1 1 d G . .
C52 C 1.1227(3) 0.1651(3) 0.47602(13) 0.026(3) Uiso 1 1 d G . .
H52 H 1.1801 0.1982 0.4850 0.032 Uiso 1 1 calc R . .
C53 C 1.1131(4) 0.0830(3) 0.47381(13) 0.029(3) Uiso 1 1 d G . .
H53 H 1.1640 0.0600 0.4812 0.035 Uiso 1 1 calc R . .
C54 C 1.0290(4) 0.0345(2) 0.46074(14) 0.030(3) Uiso 1 1 d G . .
C55 C 0.9545(3) 0.0682(3) 0.44988(13) 0.026(3) Uiso 1 1 d G . .
H55 H 0.8970 0.0350 0.4409 0.031 Uiso 1 1 calc R . .
C56 C 0.9641(4) 0.1503(3) 0.45209(13) 0.028(3) Uiso 1 1 d G . .
H56 H 0.9132 0.1733 0.4447 0.034 Uiso 1 1 calc R . .
C57 C 1.0188(7) -0.0563(5) 0.4580(2) 0.040(3) Uiso 1 1 d . . .
H57A H 1.0699 -0.0685 0.4486 0.048 Uiso 1 1 calc R . .
H57B H 0.9605 -0.0804 0.4445 0.048 Uiso 1 1 calc R . .
H57C H 1.0196 -0.0778 0.4793 0.048 Uiso 1 1 calc R . .
C61 C 0.4543(5) 0.1699(4) 0.44632(11) 0.031(3) Uiso 1 1 d G . .
C62 C 0.4367(4) 0.1057(3) 0.46569(16) 0.054(4) Uiso 1 1 d G . .
H62 H 0.4090 0.0540 0.4564 0.064 Uiso 1 1 calc R . .
C63 C 0.4597(5) 0.1171(3) 0.49864(15) 0.056(4) Uiso 1 1 d G . .
H63 H 0.4477 0.0732 0.5119 0.067 Uiso 1 1 calc R . .
C64 C 0.5003(5) 0.1927(4) 0.51221(11) 0.043(3) Uiso 1 1 d G . .
C65 C 0.5178(4) 0.2569(3) 0.49284(15) 0.036(3) Uiso 1 1 d G . .
H65 H 0.5456 0.3085 0.5021 0.044 Uiso 1 1 calc R . .
C66 C 0.4948(4) 0.2455(3) 0.45990(14) 0.037(3) Uiso 1 1 d G . .
H66 H 0.5068 0.2893 0.4467 0.044 Uiso 1 1 calc R . .
C67 C 0.5294(8) 0.2070(7) 0.5481(3) 0.071(4) Uiso 1 1 d . . .
H67A H 0.4761 0.2121 0.5579 0.085 Uiso 1 1 calc R . .
H67B H 0.5770 0.2561 0.5525 0.085 Uiso 1 1 calc R . .
H67C H 0.5538 0.1620 0.5569 0.085 Uiso 1 1 calc R . .
C71 C 0.4227(5) 0.0544(3) 0.39300(15) 0.032(3) Uiso 1 1 d G . .
C72 C 0.5017(4) 0.0253(3) 0.40183(14) 0.034(3) Uiso 1 1 d G . .
H72 H 0.5549 0.0585 0.4139 0.041 Uiso 1 1 calc R . .
C73 C 0.5030(4) -0.0525(4) 0.39304(15) 0.044(3) Uiso 1 1 d G . .
H73 H 0.5570 -0.0724 0.3991 0.053 Uiso 1 1 calc R . .
C74 C 0.4252(5) -0.1012(3) 0.37541(15) 0.036(3) Uiso 1 1 d G . .
C75 C 0.3462(4) -0.0721(3) 0.36658(14) 0.036(3) Uiso 1 1 d G . .
H75 H 0.2930 -0.1054 0.3545 0.043 Uiso 1 1 calc R . .
C76 C 0.3449(4) 0.0057(4) 0.37537(15) 0.037(3) Uiso 1 1 d G . .
H76 H 0.2909 0.0256 0.3693 0.045 Uiso 1 1 calc R . .
C77 C 0.4278(8) -0.1849(6) 0.3650(3) 0.058(4) Uiso 1 1 d . . .
H77A H 0.3657 -0.2134 0.3555 0.069 Uiso 1 1 calc R . .
H77B H 0.4503 -0.2129 0.3835 0.069 Uiso 1 1 calc R . .
H77C H 0.4689 -0.1827 0.3491 0.069 Uiso 1 1 calc R . .
C81 C 0.3117(3) 0.1737(4) 0.39037(15) 0.029(3) Uiso 1 1 d G . .
C82 C 0.2951(4) 0.2164(3) 0.36333(14) 0.037(3) Uiso 1 1 d G . .
H82 H 0.3435 0.2367 0.3518 0.045 Uiso 1 1 calc R . .
C83 C 0.2075(5) 0.2295(3) 0.35315(12) 0.042(3) Uiso 1 1 d G . .
H83 H 0.1962 0.2587 0.3347 0.050 Uiso 1 1 calc R . .
C84 C 0.1366(3) 0.1999(4) 0.37000(15) 0.034(3) Uiso 1 1 d G . .
C85 C 0.1532(4) 0.1572(3) 0.39705(14) 0.036(3) Uiso 1 1 d G . .
H85 H 0.1047 0.1369 0.4086 0.043 Uiso 1 1 calc R . .
C86 C 0.2407(5) 0.1441(3) 0.40723(12) 0.036(3) Uiso 1 1 d G . .
H86 H 0.2521 0.1149 0.4257 0.043 Uiso 1 1 calc R . .
C87 C 0.0421(7) 0.2139(6) 0.3589(3) 0.056(4) Uiso 1 1 d . . .
H87A H 0.0112 0.2176 0.3774 0.067 Uiso 1 1 calc R . .
H87B H 0.0064 0.1696 0.3444 0.067 Uiso 1 1 calc R . .
H87C H 0.0469 0.2637 0.3477 0.067 Uiso 1 1 calc R . .
C91 C 0.6343(4) 0.0240(3) 0.30421(15) 0.032(3) Uiso 1 1 d G . .
C92 C 0.5514(5) 0.0130(4) 0.31576(12) 0.041(3) Uiso 1 1 d G . .
H92 H 0.5506 0.0292 0.3372 0.049 Uiso 1 1 calc R . .
C93 C 0.4697(4) -0.0216(4) 0.29601(17) 0.052(3) Uiso 1 1 d G . .
H93 H 0.4130 -0.0291 0.3039 0.062 Uiso 1 1 calc R . .
C94 C 0.4709(4) -0.0452(4) 0.26471(16) 0.053(3) Uiso 1 1 d G . .
C95 C 0.5538(5) -0.0342(4) 0.25316(12) 0.043(3) Uiso 1 1 d G . .
H95 H 0.5546 -0.0504 0.2318 0.052 Uiso 1 1 calc R . .
C96 C 0.6355(4) 0.0004(4) 0.27291(16) 0.043(3) Uiso 1 1 d G . .
H96 H 0.6922 0.0079 0.2650 0.051 Uiso 1 1 calc R . .
C97 C 0.3822(8) -0.0823(6) 0.2422(3) 0.071(4) Uiso 1 1 d . . .
H97A H 0.3671 -0.0434 0.2267 0.085 Uiso 1 1 calc R . .
H97B H 0.3320 -0.0977 0.2545 0.085 Uiso 1 1 calc R . .
H97C H 0.3907 -0.1295 0.2309 0.085 Uiso 1 1 calc R . .
C101 C 0.7943(4) -0.0164(3) 0.34168(16) 0.036(3) Uiso 1 1 d G . .
C102 C 0.8707(5) -0.0014(3) 0.36560(14) 0.042(3) Uiso 1 1 d G . .
H102 H 0.8896 0.0491 0.3767 0.050 Uiso 1 1 calc R . .
C103 C 0.9195(4) -0.0604(4) 0.37331(14) 0.053(3) Uiso 1 1 d G . .
H103 H 0.9717 -0.0502 0.3897 0.064 Uiso 1 1 calc R . .
C104 C 0.8919(5) -0.1344(4) 0.35710(17) 0.048(3) Uiso 1 1 d G . .
C105 C 0.8155(5) -0.1494(3) 0.33317(15) 0.048(3) Uiso 1 1 d G . .
H105 H 0.7966 -0.1999 0.3221 0.058 Uiso 1 1 calc R . .
C106 C 0.7666(4) -0.0903(4) 0.32546(13) 0.040(3) Uiso 1 1 d G . .
H106 H 0.7144 -0.1005 0.3091 0.047 Uiso 1 1 calc R . .
C107 C 0.9428(9) -0.1991(7) 0.3665(3) 0.086(5) Uiso 1 1 d . . .
H10A H 0.9074 -0.2370 0.3793 0.103 Uiso 1 1 calc R . .
H10B H 1.0031 -0.1754 0.3790 0.103 Uiso 1 1 calc R . .
H10C H 0.9512 -0.2268 0.3472 0.103 Uiso 1 1 calc R . .
C111 C 0.8175(4) 0.1250(3) 0.30670(13) 0.027(3) Uiso 1 1 d G . .
C112 C 0.8756(4) 0.0914(3) 0.29103(14) 0.030(3) Uiso 1 1 d G . .
H112 H 0.8759 0.0365 0.2928 0.036 Uiso 1 1 calc R . .
C113 C 0.9334(4) 0.1383(4) 0.27284(14) 0.033(3) Uiso 1 1 d G . .
H113 H 0.9731 0.1154 0.2621 0.040 Uiso 1 1 calc R . .
C114 C 0.9330(4) 0.2187(3) 0.27032(13) 0.032(3) Uiso 1 1 d G . .
C115 C 0.8749(4) 0.2523(3) 0.28599(15) 0.038(3) Uiso 1 1 d G . .
H115 H 0.8747 0.3072 0.2843 0.045 Uiso 1 1 calc R . .
C116 C 0.8171(4) 0.2054(3) 0.30418(13) 0.028(3) Uiso 1 1 d G . .
H116 H 0.7774 0.2283 0.3149 0.034 Uiso 1 1 calc R . .
C117 C 0.9986(7) 0.2710(6) 0.2515(2) 0.054(4) Uiso 1 1 d . . .
H11D H 1.0592 0.2877 0.2648 0.065 Uiso 1 1 calc R . .
H11E H 0.9747 0.3181 0.2450 0.065 Uiso 1 1 calc R . .
H11F H 1.0042 0.2409 0.2324 0.065 Uiso 1 1 calc R . .
C121 C 0.6629(5) 0.6764(3) 0.39954(17) 0.030(3) Uiso 1 1 d G . .
C122 C 0.6703(5) 0.6821(4) 0.43255(17) 0.067(4) Uiso 1 1 d G . .
H122 H 0.6605 0.6351 0.4442 0.080 Uiso 1 1 calc R . .
C123 C 0.6921(5) 0.7564(5) 0.44844(13) 0.081(4) Uiso 1 1 d G . .
H123 H 0.6972 0.7603 0.4710 0.097 Uiso 1 1 calc R . .
C124 C 0.7065(5) 0.8251(3) 0.43134(18) 0.052(3) Uiso 1 1 d G . .
C125 C 0.6991(5) 0.8194(3) 0.39834(18) 0.054(4) Uiso 1 1 d G . .
H125 H 0.7089 0.8664 0.3866 0.065 Uiso 1 1 calc R . .
C126 C 0.6773(5) 0.7451(4) 0.38244(12) 0.064(4) Uiso 1 1 d G . .
H126 H 0.6722 0.7412 0.3599 0.077 Uiso 1 1 calc R . .
C127 C 0.7274(8) 0.9073(6) 0.4477(2) 0.057(4) Uiso 1 1 d . . .
H12D H 0.7865 0.9157 0.4621 0.068 Uiso 1 1 calc R . .
H12E H 0.6787 0.9115 0.4600 0.068 Uiso 1 1 calc R . .
H12F H 0.7306 0.9477 0.4316 0.068 Uiso 1 1 calc R . .
C131 C 0.6738(5) 0.5944(3) 0.34194(12) 0.030(3) Uiso 1 1 d G . .
C132 C 0.6163(3) 0.6148(3) 0.31600(16) 0.034(3) Uiso 1 1 d G . .
H132 H 0.5529 0.6108 0.3169 0.040 Uiso 1 1 calc R . .
C133 C 0.6513(4) 0.6409(4) 0.28867(13) 0.040(3) Uiso 1 1 d G . .
H133 H 0.6120 0.6547 0.2709 0.048 Uiso 1 1 calc R . .
C134 C 0.7440(5) 0.6466(4) 0.28729(13) 0.044(3) Uiso 1 1 d G . .
C135 C 0.8015(3) 0.6263(4) 0.31323(17) 0.046(3) Uiso 1 1 d G . .
H135 H 0.8648 0.6302 0.3123 0.055 Uiso 1 1 calc R . .
C136 C 0.7664(4) 0.6002(3) 0.34056(13) 0.036(3) Uiso 1 1 d G . .
H136 H 0.8058 0.5863 0.3583 0.044 Uiso 1 1 calc R . .
C137 C 0.7835(7) 0.6812(6) 0.2587(2) 0.059(4) Uiso 1 1 d . . .
H13D H 0.8477 0.7090 0.2654 0.071 Uiso 1 1 calc R . .
H13E H 0.7479 0.7189 0.2491 0.071 Uiso 1 1 calc R . .
H13F H 0.7805 0.6383 0.2429 0.071 Uiso 1 1 calc R . .
C141 C 0.5115(3) 0.5485(4) 0.37248(15) 0.024(3) Uiso 1 1 d G . .
C142 C 0.4570(5) 0.5989(3) 0.38066(14) 0.052(3) Uiso 1 1 d G . .
H142 H 0.4849 0.6500 0.3904 0.063 Uiso 1 1 calc R . .
C143 C 0.3618(5) 0.5745(4) 0.37454(16) 0.056(4) Uiso 1 1 d G . .
H143 H 0.3245 0.6089 0.3801 0.067 Uiso 1 1 calc R . .
C144 C 0.3210(3) 0.4997(4) 0.36023(16) 0.043(3) Uiso 1 1 d G . .
C145 C 0.3755(4) 0.4493(3) 0.35205(14) 0.035(3) Uiso 1 1 d G . .
H145 H 0.3476 0.3982 0.3423 0.042 Uiso 1 1 calc R . .
C146 C 0.4707(4) 0.4737(3) 0.35817(14) 0.030(3) Uiso 1 1 d G . .
H146 H 0.5079 0.4393 0.3526 0.037 Uiso 1 1 calc R . .
C147 C 0.2171(7) 0.4767(6) 0.3519(3) 0.062(4) Uiso 1 1 d . . .
H14D H 0.1996 0.4606 0.3292 0.075 Uiso 1 1 calc R . .
H14E H 0.1911 0.5224 0.3565 0.075 Uiso 1 1 calc R . .
H14F H 0.1936 0.4322 0.3647 0.075 Uiso 1 1 calc R . .
Au5 Au 0.28308(3) 0.02564(2) 0.149969(10) 0.03117(12) Uani 1 1 d . . .
Au8 Au 0.52737(3) 0.12233(2) 0.124577(10) 0.02977(12) Uani 1 1 d . . .
Au6 Au 0.51932(3) 0.32220(2) 0.083223(10) 0.03491(13) Uani 1 1 d . . .
Au7 Au 0.21739(3) 0.33882(2) 0.092363(11) 0.03792(13) Uani 1 1 d . . .
Ag2 Ag 0.35054(6) 0.19562(4) 0.109932(19) 0.0335(2) Uani 1 1 d . . .
P5 P 0.2555(2) -0.10848(15) 0.14167(7) 0.0296(7) Uani 1 1 d . . .
P6 P 0.6035(2) 0.33344(17) 0.04288(7) 0.0371(8) Uani 1 1 d . . .
P7 P 0.2161(2) 0.46660(16) 0.10663(7) 0.0383(8) Uani 1 1 d . . .
P8 P 0.6411(2) 0.14808(16) 0.16795(7) 0.0323(8) Uani 1 1 d . . .
C151 C 0.3073(7) 0.1414(6) 0.1610(2) 0.034(3) Uiso 1 1 d . . .
C152 C 0.3246(6) 0.2068(5) 0.1736(2) 0.023(3) Uiso 1 1 d . . .
C153 C 0.3503(7) 0.2858(5) 0.1900(2) 0.025(3) Uiso 1 1 d . . .
C154 C 0.3249(7) 0.2965(6) 0.2201(2) 0.030(3) Uiso 1 1 d . . .
C155 C 0.3518(7) 0.3732(6) 0.2353(2) 0.036(3) Uiso 1 1 d . . .
C156 C 0.3992(7) 0.4356(6) 0.2207(2) 0.032(3) Uiso 1 1 d . . .
C157 C 0.4297(7) 0.4254(5) 0.1917(2) 0.030(3) Uiso 1 1 d . . .
C158 C 0.4058(6) 0.3489(5) 0.1760(2) 0.025(3) Uiso 1 1 d . . .
C159 C 0.4329(6) 0.3338(5) 0.1464(2) 0.024(3) Uiso 1 1 d . . .
C160 C 0.4607(7) 0.3243(5) 0.1221(2) 0.031(3) Uiso 1 1 d . . .
C161 C 0.2696(7) 0.2280(6) 0.2353(3) 0.055(4) Uiso 1 1 d . . .
H16A H 0.2638 0.1786 0.2227 0.066 Uiso 1 1 calc R . .
H16B H 0.2083 0.2377 0.2361 0.066 Uiso 1 1 calc R . .
H16C H 0.3007 0.2231 0.2570 0.066 Uiso 1 1 calc R . .
C162 C 0.3209(8) 0.3842(6) 0.2677(2) 0.058(4) Uiso 1 1 d . . .
H16D H 0.3191 0.4401 0.2713 0.069 Uiso 1 1 calc R . .
H16E H 0.3645 0.3687 0.2848 0.069 Uiso 1 1 calc R . .
H16F H 0.2596 0.3507 0.2676 0.069 Uiso 1 1 calc R . .
C163 C 0.4224(8) 0.5194(6) 0.2358(3) 0.059(4) Uiso 1 1 d . . .
H16G H 0.3723 0.5463 0.2285 0.071 Uiso 1 1 calc R . .
H16H H 0.4794 0.5491 0.2295 0.071 Uiso 1 1 calc R . .
H16I H 0.4303 0.5168 0.2590 0.071 Uiso 1 1 calc R . .
C164 C 0.4873(7) 0.4925(6) 0.1766(2) 0.053(3) Uiso 1 1 d . . .
H16J H 0.5087 0.4713 0.1583 0.063 Uiso 1 1 calc R . .
H16K H 0.5404 0.5186 0.1923 0.063 Uiso 1 1 calc R . .
H16L H 0.4503 0.5312 0.1693 0.063 Uiso 1 1 calc R . .
C165 C 0.2202(7) 0.2319(6) 0.0751(2) 0.033(3) Uiso 1 1 d . . .
C166 C 0.2244(6) 0.1748(5) 0.0585(2) 0.026(3) Uiso 1 1 d . . .
C167 C 0.2210(7) 0.1145(5) 0.0347(2) 0.028(3) Uiso 1 1 d . . .
C168 C 0.1504(7) 0.0981(5) 0.0079(2) 0.030(3) Uiso 1 1 d . . .
C169 C 0.1542(7) 0.0450(6) -0.0157(2) 0.038(3) Uiso 1 1 d . . .
C170 C 0.2278(7) 0.0083(6) -0.0152(2) 0.036(3) Uiso 1 1 d . . .
C171 C 0.2971(7) 0.0212(6) 0.0116(2) 0.033(3) Uiso 1 1 d . . .
C172 C 0.2952(7) 0.0734(5) 0.0364(2) 0.027(3) Uiso 1 1 d . . .
C173 C 0.3661(7) 0.0873(5) 0.0645(2) 0.027(3) Uiso 1 1 d . . .
C174 C 0.4276(7) 0.1004(5) 0.0866(2) 0.030(3) Uiso 1 1 d . . .
C175 C 0.0738(7) 0.1419(6) 0.0067(2) 0.047(3) Uiso 1 1 d . . .
H17A H 0.0761 0.1782 -0.0109 0.057 Uiso 1 1 calc R . .
H17B H 0.0808 0.1725 0.0268 0.057 Uiso 1 1 calc R . .
H17C H 0.0146 0.1036 0.0033 0.057 Uiso 1 1 calc R . .
C176 C 0.0780(7) 0.0280(6) -0.0444(2) 0.059(4) Uiso 1 1 d . . .
H17D H 0.0384 -0.0245 -0.0428 0.070 Uiso 1 1 calc R . .
H17E H 0.1050 0.0285 -0.0640 0.070 Uiso 1 1 calc R . .
H17F H 0.0415 0.0689 -0.0450 0.070 Uiso 1 1 calc R . .
C177 C 0.2346(8) -0.0445(6) -0.0431(2) 0.057(4) Uiso 1 1 d . . .
H17G H 0.2796 -0.0770 -0.0363 0.069 Uiso 1 1 calc R . .
H17H H 0.2542 -0.0113 -0.0604 0.069 Uiso 1 1 calc R . .
H17I H 0.1743 -0.0794 -0.0506 0.069 Uiso 1 1 calc R . .
C178 C 0.3767(7) -0.0193(6) 0.0139(2) 0.055(4) Uiso 1 1 d . . .
H17J H 0.3547 -0.0766 0.0157 0.066 Uiso 1 1 calc R . .
H17K H 0.4219 0.0024 0.0328 0.066 Uiso 1 1 calc R . .
H17L H 0.4055 -0.0099 -0.0052 0.066 Uiso 1 1 calc R . .
C181 C 0.3548(4) -0.1513(4) 0.15597(14) 0.026(3) Uiso 1 1 d G . .
C182 C 0.3440(4) -0.2251(3) 0.16952(15) 0.030(3) Uiso 1 1 d G . .
H182 H 0.2841 -0.2549 0.1710 0.036 Uiso 1 1 calc R . .
C183 C 0.4207(5) -0.2555(3) 0.18083(14) 0.045(3) Uiso 1 1 d G . .
H183 H 0.4133 -0.3060 0.1901 0.054 Uiso 1 1 calc R . .
C184 C 0.5082(4) -0.2120(4) 0.17859(15) 0.043(3) Uiso 1 1 d G . .
C185 C 0.5190(3) -0.1381(4) 0.16504(15) 0.042(3) Uiso 1 1 d G . .
H185 H 0.5788 -0.1083 0.1635 0.050 Uiso 1 1 calc R . .
C186 C 0.4423(5) -0.1077(3) 0.15373(14) 0.035(3) Uiso 1 1 d G . .
H186 H 0.4497 -0.0572 0.1445 0.042 Uiso 1 1 calc R . .
C187 C 0.5912(8) -0.2460(6) 0.1914(3) 0.070(4) Uiso 1 1 d . . .
H18A H 0.6230 -0.2558 0.1739 0.106 Uiso 1 1 calc R . .
H18B H 0.5707 -0.2962 0.2015 0.106 Uiso 1 1 calc R . .
H18C H 0.6332 -0.2080 0.2072 0.106 Uiso 1 1 calc R . .
C191 C 0.2200(4) -0.1410(4) 0.10023(11) 0.030(3) Uiso 1 1 d G . .
C192 C 0.2270(4) -0.2157(3) 0.08945(14) 0.036(3) Uiso 1 1 d G . .
H192 H 0.2511 -0.2505 0.1040 0.043 Uiso 1 1 calc R . .
C193 C 0.1988(4) -0.2395(3) 0.05744(15) 0.034(3) Uiso 1 1 d G . .
H193 H 0.2035 -0.2906 0.0501 0.041 Uiso 1 1 calc R . .
C194 C 0.1636(4) -0.1886(4) 0.03620(11) 0.041(3) Uiso 1 1 d G . .
C195 C 0.1566(4) -0.1138(3) 0.04698(13) 0.039(3) Uiso 1 1 d G . .
H195 H 0.1326 -0.0790 0.0325 0.046 Uiso 1 1 calc R . .
C196 C 0.1849(4) -0.0900(3) 0.07900(15) 0.027(3) Uiso 1 1 d G . .
H196 H 0.1801 -0.0390 0.0864 0.033 Uiso 1 1 calc R . .
C197 C 0.1389(7) -0.2126(6) 0.0006(2) 0.055(4) Uiso 1 1 d . . .
H19A H 0.0976 -0.1803 -0.0098 0.083 Uiso 1 1 calc R . .
H19B H 0.1081 -0.2690 -0.0021 0.083 Uiso 1 1 calc R . .
H19C H 0.1951 -0.2038 -0.0089 0.083 Uiso 1 1 calc R . .
C201 C 0.1666(4) -0.1613(3) 0.16280(15) 0.025(3) Uiso 1 1 d G . .
C202 C 0.1670(4) -0.1331(3) 0.19362(15) 0.044(3) Uiso 1 1 d G . .
H202 H 0.2072 -0.0843 0.2017 0.053 Uiso 1 1 calc R . .
C203 C 0.1085(5) -0.1762(4) 0.21254(12) 0.053(3) Uiso 1 1 d G . .
H203 H 0.1087 -0.1570 0.2336 0.063 Uiso 1 1 calc R . .
C204 C 0.0496(4) -0.2476(4) 0.20064(15) 0.045(3) Uiso 1 1 d G . .
C205 C 0.0493(4) -0.2758(3) 0.16983(16) 0.044(3) Uiso 1 1 d G . .
H205 H 0.0091 -0.3246 0.1617 0.053 Uiso 1 1 calc R . .
C206 C 0.1078(4) -0.2327(4) 0.15091(12) 0.033(3) Uiso 1 1 d G . .
H206 H 0.1076 -0.2520 0.1298 0.040 Uiso 1 1 calc R . .
C207 C -0.0131(8) -0.2951(6) 0.2213(3) 0.062(4) Uiso 1 1 d . . .
H20A H -0.0654 -0.2702 0.2223 0.094 Uiso 1 1 calc R . .
H20B H 0.0209 -0.2964 0.2428 0.094 Uiso 1 1 calc R . .
H20C H -0.0356 -0.3496 0.2121 0.094 Uiso 1 1 calc R . .
C211 C 0.6270(5) 0.4347(3) 0.02950(17) 0.038(3) Uiso 1 1 d G . .
C212 C 0.6074(4) 0.4528(3) -0.00227(15) 0.053(3) Uiso 1 1 d G . .
H212 H 0.5760 0.4120 -0.0178 0.063 Uiso 1 1 calc R . .
C213 C 0.6339(5) 0.5306(4) -0.01135(12) 0.046(3) Uiso 1 1 d G . .
H213 H 0.6205 0.5430 -0.0331 0.055 Uiso 1 1 calc R . .
C214 C 0.6799(5) 0.5903(3) 0.01135(17) 0.044(3) Uiso 1 1 d G . .
C215 C 0.6995(4) 0.5722(3) 0.04312(15) 0.053(3) Uiso 1 1 d G . .
H215 H 0.7309 0.6131 0.0586 0.064 Uiso 1 1 calc R . .
C216 C 0.6730(5) 0.4945(4) 0.05220(12) 0.048(3) Uiso 1 1 d G . .
H216 H 0.6864 0.4821 0.0739 0.058 Uiso 1 1 calc R . .
C217 C 0.7140(8) 0.6741(6) 0.0014(3) 0.079(4) Uiso 1 1 d . . .
H21A H 0.7796 0.6826 0.0001 0.119 Uiso 1 1 calc R . .
H21B H 0.7046 0.7124 0.0172 0.119 Uiso 1 1 calc R . .
H21C H 0.6798 0.6816 -0.0195 0.119 Uiso 1 1 calc R . .
C221 C 0.7156(4) 0.3133(4) 0.05745(15) 0.027(3) Uiso 1 1 d G . .
C222 C 0.7967(5) 0.3616(3) 0.05114(14) 0.043(3) Uiso 1 1 d G . .
H222 H 0.7946 0.4074 0.0390 0.051 Uiso 1 1 calc R . .
C223 C 0.8808(4) 0.3431(4) 0.06263(16) 0.043(3) Uiso 1 1 d G . .
H223 H 0.9361 0.3762 0.0583 0.051 Uiso 1 1 calc R . .
C224 C 0.8838(4) 0.2762(4) 0.08044(15) 0.042(3) Uiso 1 1 d G . .
C225 C 0.8028(5) 0.2279(3) 0.08675(14) 0.041(3) Uiso 1 1 d G . .
H225 H 0.8049 0.1821 0.0989 0.050 Uiso 1 1 calc R . .
C226 C 0.7187(4) 0.2464(3) 0.07526(15) 0.042(3) Uiso 1 1 d G . .
H226 H 0.6633 0.2133 0.0796 0.051 Uiso 1 1 calc R . .
C227 C 0.9737(8) 0.2544(7) 0.0926(3) 0.092(5) Uiso 1 1 d . . .
H22A H 1.0044 0.2457 0.0745 0.138 Uiso 1 1 calc R . .
H22B H 0.9626 0.2055 0.1043 0.138 Uiso 1 1 calc R . .
H22C H 1.0130 0.2977 0.1068 0.138 Uiso 1 1 calc R . .
C231 C 0.5572(5) 0.2664(3) 0.00801(13) 0.036(3) Uiso 1 1 d G . .
C232 C 0.6111(3) 0.2583(3) -0.01504(17) 0.044(3) Uiso 1 1 d G . .
H232 H 0.6723 0.2888 -0.0129 0.053 Uiso 1 1 calc R . .
C233 C 0.5754(4) 0.2057(4) -0.04126(14) 0.049(3) Uiso 1 1 d G . .
H233 H 0.6122 0.2002 -0.0570 0.059 Uiso 1 1 calc R . .
C234 C 0.4858(5) 0.1612(3) -0.04443(13) 0.040(3) Uiso 1 1 d G . .
C235 C 0.4319(3) 0.1693(3) -0.02137(16) 0.036(3) Uiso 1 1 d G . .
H235 H 0.3706 0.1388 -0.0235 0.043 Uiso 1 1 calc R . .
C236 C 0.4676(4) 0.2219(4) 0.00485(14) 0.039(3) Uiso 1 1 d G . .
H236 H 0.4307 0.2274 0.0206 0.047 Uiso 1 1 calc R . .
C237 C 0.4454(7) 0.1027(6) -0.0727(2) 0.053(3) Uiso 1 1 d . . .
H23A H 0.4840 0.1134 -0.0894 0.079 Uiso 1 1 calc R . .
H23B H 0.3831 0.1088 -0.0811 0.079 Uiso 1 1 calc R . .
H23C H 0.4431 0.0483 -0.0658 0.079 Uiso 1 1 calc R . .
C241 C 0.1325(4) 0.5098(4) 0.07981(15) 0.038(3) Uiso 1 1 d G . .
C242 C 0.1506(4) 0.5278(4) 0.04932(17) 0.049(3) Uiso 1 1 d G . .
H242 H 0.2047 0.5177 0.0428 0.059 Uiso 1 1 calc R . .
C243 C 0.0895(5) 0.5604(4) 0.02841(12) 0.041(3) Uiso 1 1 d G . .
H243 H 0.1018 0.5727 0.0076 0.049 Uiso 1 1 calc R . .
C244 C 0.0103(4) 0.5750(4) 0.03799(15) 0.039(3) Uiso 1 1 d G . .
C245 C -0.0078(4) 0.5571(4) 0.06848(17) 0.042(3) Uiso 1 1 d G . .
H245 H -0.0619 0.5671 0.0750 0.051 Uiso 1 1 calc R . .
C246 C 0.0534(5) 0.5244(4) 0.08939(12) 0.045(3) Uiso 1 1 d G . .
H246 H 0.0410 0.5121 0.1102 0.054 Uiso 1 1 calc R . .
C247 C -0.0552(7) 0.6128(6) 0.0156(2) 0.054(4) Uiso 1 1 d . . .
H24A H -0.1187 0.5879 0.0176 0.081 Uiso 1 1 calc R . .
H24B H -0.0456 0.6049 -0.0064 0.081 Uiso 1 1 calc R . .
H24C H -0.0435 0.6699 0.0211 0.081 Uiso 1 1 calc R . .
C251 C 0.3249(4) 0.5331(4) 0.10330(15) 0.034(3) Uiso 1 1 d G . .
C252 C 0.3364(4) 0.6151(4) 0.10742(15) 0.052(3) Uiso 1 1 d G . .
H252 H 0.2872 0.6370 0.1123 0.062 Uiso 1 1 calc R . .
C253 C 0.4198(5) 0.6650(3) 0.10436(15) 0.043(3) Uiso 1 1 d G . .
H253 H 0.4277 0.7211 0.1072 0.051 Uiso 1 1 calc R . .
C254 C 0.4919(4) 0.6329(4) 0.09718(15) 0.034(3) Uiso 1 1 d G . .
C255 C 0.4804(4) 0.5509(4) 0.09307(15) 0.049(3) Uiso 1 1 d G . .
H255 H 0.5297 0.5290 0.0882 0.059 Uiso 1 1 calc R . .
C256 C 0.3970(5) 0.5010(3) 0.09612(15) 0.038(3) Uiso 1 1 d G . .
H256 H 0.3892 0.4450 0.0933 0.046 Uiso 1 1 calc R . .
C257 C 0.5821(7) 0.6883(6) 0.0936(3) 0.056(4) Uiso 1 1 d . . .
H25D H 0.6332 0.6638 0.1022 0.084 Uiso 1 1 calc R . .
H25E H 0.5878 0.7390 0.1053 0.084 Uiso 1 1 calc R . .
H25F H 0.5836 0.6978 0.0710 0.084 Uiso 1 1 calc R . .
C261 C 0.1906(4) 0.4790(4) 0.14650(11) 0.033(3) Uiso 1 1 d G . .
C262 C 0.1809(5) 0.5519(3) 0.15832(15) 0.048(3) Uiso 1 1 d G . .
H262 H 0.1868 0.5966 0.1453 0.057 Uiso 1 1 calc R . .
C263 C 0.1625(5) 0.5592(3) 0.18914(16) 0.049(3) Uiso 1 1 d G . .
H263 H 0.1559 0.6090 0.1972 0.059 Uiso 1 1 calc R . .
C264 C 0.1538(4) 0.4937(4) 0.20814(12) 0.036(3) Uiso 1 1 d G . .
C265 C 0.1635(4) 0.4208(3) 0.19632(14) 0.037(3) Uiso 1 1 d G . .
H265 H 0.1576 0.3760 0.2093 0.044 Uiso 1 1 calc R . .
C266 C 0.1819(4) 0.4134(3) 0.16550(15) 0.035(3) Uiso 1 1 d G . .
H266 H 0.1885 0.3636 0.1574 0.042 Uiso 1 1 calc R . .
C267 C 0.1379(7) 0.5026(6) 0.2421(2) 0.054(4) Uiso 1 1 d . . .
H26D H 0.1972 0.5159 0.2564 0.081 Uiso 1 1 calc R . .
H26E H 0.1015 0.4524 0.2482 0.081 Uiso 1 1 calc R . .
H26F H 0.1046 0.5451 0.2438 0.081 Uiso 1 1 calc R . .
C271 C 0.5948(4) 0.1621(4) 0.20407(12) 0.025(3) Uiso 1 1 d G . .
C272 C 0.5050(4) 0.1226(3) 0.20537(13) 0.038(3) Uiso 1 1 d G . .
H272 H 0.4695 0.0907 0.1875 0.045 Uiso 1 1 calc R . .
C273 C 0.4672(3) 0.1296(3) 0.23281(16) 0.041(3) Uiso 1 1 d G . .
H273 H 0.4058 0.1026 0.2337 0.050 Uiso 1 1 calc R . .
C274 C 0.5192(4) 0.1762(4) 0.25896(12) 0.036(3) Uiso 1 1 d G . .
C275 C 0.6090(4) 0.2157(3) 0.25766(12) 0.033(3) Uiso 1 1 d G . .
H275 H 0.6446 0.2475 0.2755 0.039 Uiso 1 1 calc R . .
C276 C 0.6468(3) 0.2087(3) 0.23022(15) 0.033(3) Uiso 1 1 d G . .
H276 H 0.7082 0.2357 0.2293 0.040 Uiso 1 1 calc R . .
C277 C 0.4768(7) 0.1855(6) 0.2888(2) 0.060(4) Uiso 1 1 d . . .
H27D H 0.4613 0.2379 0.2895 0.089 Uiso 1 1 calc R . .
H27E H 0.5209 0.1806 0.3078 0.089 Uiso 1 1 calc R . .
H27F H 0.4208 0.1439 0.2882 0.089 Uiso 1 1 calc R . .
C281 C 0.7269(4) 0.2378(3) 0.16537(15) 0.023(3) Uiso 1 1 d G . .
C282 C 0.8208(4) 0.2406(3) 0.17143(14) 0.035(3) Uiso 1 1 d G . .
H282 H 0.8425 0.1943 0.1777 0.042 Uiso 1 1 calc R . .
C283 C 0.8830(3) 0.3113(4) 0.16835(15) 0.040(3) Uiso 1 1 d G . .
H283 H 0.9472 0.3133 0.1725 0.048 Uiso 1 1 calc R . .
C284 C 0.8512(4) 0.3791(3) 0.15921(16) 0.043(3) Uiso 1 1 d G . .
C285 C 0.7573(5) 0.3763(3) 0.15315(15) 0.043(3) Uiso 1 1 d G . .
H285 H 0.7356 0.4226 0.1469 0.052 Uiso 1 1 calc R . .
C286 C 0.6951(3) 0.3056(4) 0.15623(14) 0.035(3) Uiso 1 1 d G . .
H286 H 0.6309 0.3036 0.1521 0.042 Uiso 1 1 calc R . .
C287 C 0.9217(7) 0.4559(6) 0.1552(3) 0.056(4) Uiso 1 1 d . . .
H28D H 0.8973 0.4840 0.1371 0.084 Uiso 1 1 calc R . .
H28E H 0.9792 0.4424 0.1513 0.084 Uiso 1 1 calc R . .
H28F H 0.9337 0.4902 0.1746 0.084 Uiso 1 1 calc R . .
C291 C 0.7057(4) 0.0688(3) 0.17460(15) 0.023(3) Uiso 1 1 d G . .
C292 C 0.7128(4) 0.0204(4) 0.14911(11) 0.032(3) Uiso 1 1 d G . .
H292 H 0.6860 0.0293 0.1281 0.038 Uiso 1 1 calc R . .
C293 C 0.7592(4) -0.0412(3) 0.15439(13) 0.042(3) Uiso 1 1 d G . .
H293 H 0.7641 -0.0743 0.1370 0.050 Uiso 1 1 calc R . .
C294 C 0.7985(4) -0.0542(3) 0.18514(16) 0.031(3) Uiso 1 1 d G . .
C295 C 0.7913(4) -0.0057(4) 0.21062(12) 0.040(3) Uiso 1 1 d G . .
H295 H 0.8182 -0.0146 0.2316 0.048 Uiso 1 1 calc R . .
C296 C 0.7450(4) 0.0558(3) 0.20535(13) 0.041(3) Uiso 1 1 d G . .
H296 H 0.7401 0.0889 0.2228 0.049 Uiso 1 1 calc R . .
C297 C 0.8464(7) -0.1236(5) 0.1909(2) 0.045(3) Uiso 1 1 d . . .
H29A H 0.8149 -0.1682 0.1759 0.067 Uiso 1 1 calc R . .
H29B H 0.8444 -0.1403 0.2128 0.067 Uiso 1 1 calc R . .
H29C H 0.9105 -0.1068 0.1877 0.067 Uiso 1 1 calc R . .
Cl1 Cl 0.7693(2) 0.61266(18) 0.15011(9) 0.0640(10) Uani 1 1 d U . .
O1 O 0.8106(6) 0.5819(4) 0.17911(19) 0.070(3) Uiso 1 1 d . . .
O2 O 0.7666(6) 0.6940(5) 0.1546(2) 0.083(3) Uiso 1 1 d . . .
O3 O 0.6862(7) 0.5620(6) 0.1359(2) 0.120(4) Uiso 1 1 d . . .
O4 O 0.8299(7) 0.6096(6) 0.1254(2) 0.113(4) Uiso 1 1 d . . .
Cl2 Cl 0.1389(3) 0.7341(2) 0.32274(11) 0.0986(15) Uani 1 1 d DU . .
O5 O 0.0532(7) 0.7041(7) 0.3111(3) 0.190(6) Uiso 1 1 d D . .
O6 O 0.1864(6) 0.7843(5) 0.3027(2) 0.109(4) Uiso 1 1 d D . .
O7 O 0.1397(9) 0.7893(7) 0.3495(3) 0.203(6) Uiso 1 1 d D . .
O8 O 0.1893(8) 0.6846(7) 0.3368(3) 0.207(6) Uiso 1 1 d D . .
C397 C 0.8825(6) 0.7902(6) 0.1012(2) 0.054(4) Uiso 1 1 d D . .
H397 H 0.8646 0.7508 0.1175 0.065 Uiso 1 1 calc R . .
Cl3 Cl 0.9496(2) 0.87816(17) 0.12160(7) 0.0588(9) Uani 1 1 d DU . .
Cl4 Cl 0.7827(2) 0.80993(19) 0.07973(9) 0.0772(11) Uani 1 1 d DU . .
Cl5 Cl 0.9448(2) 0.74994(19) 0.07754(7) 0.0722(11) Uani 1 1 d DU . .
C398 C 0.3526(7) 0.7139(6) 0.2821(2) 0.065(4) Uiso 1 1 d D . .
H398 H 0.3282 0.7512 0.2949 0.078 Uiso 1 1 calc R . .
Cl6 Cl 0.4679(3) 0.7574(2) 0.27912(10) 0.1020(14) Uani 1 1 d DU . .
Cl7 Cl 0.3497(3) 0.6256(2) 0.30187(9) 0.0977(14) Uani 1 1 d DU . .
Cl8 Cl 0.2855(3) 0.6972(2) 0.24466(8) 0.0979(14) Uani 1 1 d DU . .
C399 C 0.1094(7) -0.0502(7) 0.2985(2) 0.074(4) Uiso 1 1 d D . .
H399 H 0.1264 -0.1006 0.3062 0.089 Uiso 1 1 calc R . .
Cl9 Cl 0.1944(3) 0.0006(3) 0.27814(10) 0.1289(17) Uani 1 1 d DU . .
Cl10 Cl 0.0029(3) -0.0736(2) 0.27414(10) 0.1103(16) Uani 1 1 d DU . .
Cl11 Cl 0.1050(2) 0.0097(2) 0.33127(9) 0.0961(13) Uani 1 1 d DU . .
C400 C 0.0799(9) 0.1093(6) 0.1657(2) 0.085(5) Uiso 1 1 d D . .
H400 H 0.1461 0.1163 0.1633 0.102 Uiso 1 1 calc R . .
Cl12 Cl 0.0657(3) 0.2043(2) 0.17342(9) 0.1189(17) Uani 1 1 d DU . .
Cl13 Cl 0.0670(3) 0.0485(3) 0.19689(14) 0.165(2) Uani 1 1 d DU . .
Cl14 Cl 0.0208(5) 0.0705(3) 0.13020(16) 0.276(4) Uani 1 1 d DU . .

loop_
_atom_site_aniso_label
_atom_site_aniso_U_11
_atom_site_aniso_U_22
_atom_site_aniso_U_33
_atom_site_aniso_U_23
_atom_site_aniso_U_13
_atom_site_aniso_U_12
Au1 0.0279(3) 0.0264(2) 0.0251(3) 0.0045(2) -0.0002(2) 0.0070(2)
Au2 0.0242(3) 0.0359(3) 0.0265(3) 0.0071(2) 0.0062(2) 0.0016(2)
Au3 0.0326(3) 0.0329(3) 0.0199(3) -0.0013(2) 0.0029(2) 0.0051(2)
Au4 0.0313(3) 0.0258(3) 0.0345(3) 0.0054(2) 0.0009(2) 0.0097(2)
Ag1 0.0288(6) 0.0347(5) 0.0306(5) 0.0065(4) 0.0042(4) 0.0070(4)
P1 0.029(2) 0.0222(16) 0.0267(18) 0.0061(13) 0.0003(14) 0.0020(14)
P2 0.026(2) 0.0370(18) 0.0298(19) 0.0070(15) 0.0086(15) 0.0009(15)
P3 0.038(2) 0.0330(18) 0.0184(17) -0.0010(14) -0.0003(14) 0.0032(15)
P4 0.027(2) 0.0267(17) 0.0341(19) 0.0027(14) 0.0018(15) 0.0084(14)
Au5 0.0354(3) 0.0269(3) 0.0311(3) 0.0019(2) 0.0065(2) 0.0054(2)
Au8 0.0248(3) 0.0368(3) 0.0267(3) -0.0020(2) -0.0015(2) 0.0085(2)
Au6 0.0272(3) 0.0387(3) 0.0394(3) -0.0020(2) 0.0082(2) 0.0066(2)
Au7 0.0319(3) 0.0281(3) 0.0522(3) 0.0002(2) 0.0013(2) 0.0071(2)
Ag2 0.0319(6) 0.0346(5) 0.0335(5) -0.0015(4) 0.0049(4) 0.0065(4)
P5 0.033(2) 0.0283(17) 0.0279(18) -0.0001(14) 0.0048(14) 0.0068(14)
P6 0.034(2) 0.046(2) 0.034(2) 0.0003(16) 0.0102(16) 0.0115(16)
P7 0.034(2) 0.0294(18) 0.052(2) 0.0008(16) 0.0031(17) 0.0104(15)
P8 0.025(2) 0.0403(18) 0.0305(19) -0.0021(15) -0.0014(15) 0.0094(15)
Cl1 0.057(3) 0.038(2) 0.086(3) 0.0165(19) -0.014(2) 0.0017(18)
Cl2 0.052(3) 0.087(3) 0.167(5) 0.024(3) 0.024(3) 0.033(3)
Cl3 0.068(3) 0.054(2) 0.055(2) 0.0011(17) 0.0022(18) 0.0187(18)
Cl4 0.044(3) 0.073(2) 0.104(3) 0.010(2) 0.009(2) -0.0065(19)
Cl5 0.088(3) 0.085(3) 0.052(2) -0.008(2) 0.017(2) 0.035(2)
Cl6 0.094(4) 0.082(3) 0.128(4) 0.016(3) 0.008(3) 0.020(3)
Cl7 0.102(4) 0.113(3) 0.094(3) 0.037(3) 0.027(3) 0.049(3)
Cl8 0.112(4) 0.097(3) 0.065(3) 0.012(2) -0.008(2) -0.004(3)
Cl9 0.102(4) 0.164(4) 0.115(4) -0.019(3) 0.040(3) 0.001(3)
Cl10 0.066(3) 0.110(3) 0.147(4) -0.068(3) -0.030(3) 0.041(3)
Cl11 0.069(3) 0.116(3) 0.102(3) -0.035(3) 0.002(2) 0.027(3)
Cl12 0.193(5) 0.105(3) 0.081(3) -0.009(2) -0.008(3) 0.106(3)
Cl13 0.134(5) 0.118(4) 0.245(6) 0.092(4) 0.060(4) 0.004(3)
Cl14 0.396(11) 0.102(4) 0.245(8) -0.067(5) -0.167(7) 0.032(5)

loop_
_geom_bond_atom_site_label_1
_geom_bond_atom_site_label_2
_geom_bond_distance
_geom_bond_site_symmetry_2
_geom_bond_publ_flag
Au1 C1 1.994(9) . y
Au1 P1 2.275(3) . y
Au1 Ag1 3.2240(9) . y
Au2 C10 1.997(10) . y
Au2 P2 2.270(3) . y
Au2 Ag1 3.1950(9) . y
Au3 C15 1.967(10) . y
Au3 P3 2.275(3) . y
Au3 Ag1 3.3397(9) . y
Au4 C24 2.004(10) . y
Au4 P4 2.277(3) . y
Au4 Ag1 3.2009(9) . y
Ag1 C1 2.451(9) . y
Ag1 C10 2.476(9) . y
Ag1 C15 2.482(9) . y
Ag1 C24 2.482(9) . y
P1 C31 1.809(5) . y
P1 C41 1.821(5) . y
P1 C51 1.831(5) . y
P2 C71 1.819(5) . y
P2 C61 1.820(5) . y
P2 C81 1.829(5) . y
P3 C91 1.813(5) . y
P3 C101 1.817(5) . y
P3 C111 1.822(5) . y
P4 C131 1.808(5) . y
P4 C121 1.818(5) . y
P4 C141 1.822(5) . y
C1 C2 1.199(11) . y
C2 C3 1.456(11) . y
C3 C4 1.389(11) . y
C3 C8 1.416(11) . y
C4 C5 1.420(12) . y
C4 C11 1.500(12) . y
C5 C6 1.389(12) . y
C5 C12 1.522(12) . y
C6 C7 1.393(12) . y
C6 C13 1.513(12) . y
C7 C8 1.395(11) . y
C7 C14 1.513(12) . y
C8 C9 1.456(12) . y
C9 C10 1.184(11) . y
C15 C16 1.221(11) . y
C16 C17 1.459(11) . y
C17 C22 1.402(11) . y
C17 C18 1.407(11) . y
C18 C19 1.414(12) . y
C18 C25 1.511(11) . y
C19 C20 1.370(12) . y
C19 C26 1.532(12) . y
C20 C21 1.393(11) . y
C20 C27 1.515(12) . y
C21 C22 1.381(11) . y
C21 C28 1.493(11) . y
C22 C23 1.456(11) . y
C23 C24 1.193(11) . y
C31 C32 1.3900 . ?
C31 C36 1.3900 . ?
C32 C33 1.3900 . ?
C33 C34 1.3900 . ?
C34 C35 1.3900 . ?
C34 C37 1.498(10) . ?
C35 C36 1.3900 . ?
C41 C42 1.3900 . ?
C41 C46 1.3900 . ?
C42 C43 1.3900 . ?
C43 C44 1.3900 . ?
C44 C45 1.3900 . ?
C44 C47 1.554(10) . ?
C45 C46 1.3900 . ?
C51 C52 1.3900 . ?
C51 C56 1.3900 . ?
C52 C53 1.3900 . ?
C53 C54 1.3900 . ?
C54 C55 1.3900 . ?
C54 C57 1.538(9) . ?
C55 C56 1.3900 . ?
C61 C62 1.3900 . ?
C61 C66 1.3900 . ?
C62 C63 1.3900 . ?
C63 C64 1.3900 . ?
C64 C65 1.3900 . ?
C64 C67 1.520(11) . ?
C65 C66 1.3900 . ?
C71 C72 1.3900 . ?
C71 C76 1.3900 . ?
C72 C73 1.3900 . ?
C73 C74 1.3900 . ?
C74 C75 1.3900 . ?
C74 C77 1.512(10) . ?
C75 C76 1.3900 . ?
C81 C82 1.3900 . ?
C81 C86 1.3900 . ?
C82 C83 1.3900 . ?
C83 C84 1.3900 . ?
C84 C85 1.3900 . ?
C84 C87 1.501(10) . ?
C85 C86 1.3900 . ?
C91 C92 1.3900 . ?
C91 C96 1.3900 . ?
C92 C93 1.3900 . ?
C93 C94 1.3900 . ?
C94 C95 1.3900 . ?
C94 C97 1.529(11) . ?
C95 C96 1.3900 . ?
C101 C102 1.3900 . ?
C101 C106 1.3900 . ?
C102 C103 1.3900 . ?
C103 C104 1.3900 . ?
C104 C105 1.3900 . ?
C104 C107 1.505(12) . ?
C105 C106 1.3900 . ?
C111 C112 1.3900 . ?
C111 C116 1.3900 . ?
C112 C113 1.3900 . ?
C113 C114 1.3900 . ?
C114 C115 1.3900 . ?
C114 C117 1.521(10) . ?
C115 C116 1.3900 . ?
C121 C122 1.3900 . ?
C121 C126 1.3900 . ?
C122 C123 1.3900 . ?
C123 C124 1.3900 . ?
C124 C125 1.3900 . ?
C124 C127 1.516(10) . ?
C125 C126 1.3900 . ?
C131 C132 1.3900 . ?
C131 C136 1.3900 . ?
C132 C133 1.3900 . ?
C133 C134 1.3900 . ?
C134 C135 1.3900 . ?
C134 C137 1.510(10) . ?
C135 C136 1.3900 . ?
C141 C142 1.3900 . ?
C141 C146 1.3900 . ?
C142 C143 1.3900 . ?
C143 C144 1.3900 . ?
C144 C145 1.3900 . ?
C144 C147 1.515(11) . ?
C145 C146 1.3900 . ?
Au5 C151 1.983(10) . y
Au5 P5 2.269(3) . y
Au5 Ag2 3.4457(9) . y
Au8 C174 1.999(10) . y
Au8 P8 2.282(3) . y
Au8 Ag2 3.1662(9) . y
Au6 C160 1.995(10) . y
Au6 P6 2.273(3) . y
Au6 Ag2 3.3328(9) . y
Au7 C165 1.984(10) . y
Au7 P7 2.278(3) . y
Au7 Ag2 3.5134(9) . y
Ag2 C160 2.463(9) . y
Ag2 C165 2.468(10) . y
Ag2 C174 2.480(9) . y
Ag2 C151 2.498(10) . y
Ag2 C166 2.633(9) . y
P5 C191 1.804(5) . y
P5 C201 1.817(5) . y
P5 C181 1.830(5) . y
P6 C221 1.815(5) . y
P6 C231 1.819(5) . y
P6 C211 1.819(5) . y
P7 C261 1.814(5) . y
P7 C251 1.816(5) . y
P7 C241 1.847(5) . y
P8 C281 1.807(5) . y
P8 C271 1.816(5) . y
P8 C291 1.838(5) . y
C151 C152 1.199(11) . y
C152 C153 1.467(11) . y
C153 C154 1.410(12) . y
C153 C158 1.420(11) . y
C154 C155 1.412(12) . y
C154 C161 1.507(12) . y
C155 C156 1.371(12) . y
C155 C162 1.541(13) . y
C156 C157 1.401(12) . y
C156 C163 1.517(12) . y
C157 C158 1.417(12) . y
C157 C164 1.506(12) . y
C158 C159 1.418(12) . y
C159 C160 1.196(11) . y
C165 C166 1.220(11) . y
C166 C167 1.428(12) . y
C167 C168 1.413(12) . y
C167 C172 1.440(12) . y
C168 C169 1.365(12) . y
C168 C175 1.502(12) . y
C169 C170 1.387(12) . y
C169 C176 1.517(13) . y
C170 C171 1.399(12) . y
C170 C177 1.516(12) . y
C171 C172 1.385(12) . y
C171 C178 1.502(12) . y
C172 C173 1.453(12) . y
C173 C174 1.196(11) . y
C181 C182 1.3900 . ?
C181 C186 1.3900 . ?
C182 C183 1.3900 . ?
C183 C184 1.3900 . ?
C184 C185 1.3900 . ?
C184 C187 1.522(11) . ?
C185 C186 1.3900 . ?
C191 C192 1.3900 . ?
C191 C196 1.3900 . ?
C192 C193 1.3900 . ?
C193 C194 1.3900 . ?
C194 C195 1.3900 . ?
C194 C197 1.529(10) . ?
C195 C196 1.3900 . ?
C201 C202 1.3900 . ?
C201 C206 1.3900 . ?
C202 C203 1.3900 . ?
C203 C204 1.3900 . ?
C204 C205 1.3900 . ?
C204 C207 1.510(11) . ?
C205 C206 1.3900 . ?
C211 C212 1.3900 . ?
C211 C216 1.3900 . ?
C212 C213 1.3900 . ?
C213 C214 1.3900 . ?
C214 C215 1.3900 . ?
C214 C217 1.512(11) . ?
C215 C216 1.3900 . ?
C221 C222 1.3900 . ?
C221 C226 1.3900 . ?
C222 C223 1.3900 . ?
C223 C224 1.3900 . ?
C224 C225 1.3900 . ?
C224 C227 1.500(12) . ?
C225 C226 1.3900 . ?
C231 C232 1.3900 . ?
C231 C236 1.3900 . ?
C232 C233 1.3900 . ?
C233 C234 1.3900 . ?
C234 C235 1.3900 . ?
C234 C237 1.519(10) . ?
C235 C236 1.3900 . ?
C241 C242 1.3900 . ?
C241 C246 1.3900 . ?
C242 C243 1.3900 . ?
C243 C244 1.3900 . ?
C244 C245 1.3900 . ?
C244 C247 1.516(10) . ?
C245 C246 1.3900 . ?
C251 C252 1.3900 . ?
C251 C256 1.3900 . ?
C252 C253 1.3900 . ?
C253 C254 1.3900 . ?
C254 C255 1.3900 . ?
C254 C257 1.515(10) . ?
C255 C256 1.3900 . ?
C261 C262 1.3900 . ?
C261 C266 1.3900 . ?
C262 C263 1.3900 . ?
C263 C264 1.3900 . ?
C264 C265 1.3900 . ?
C264 C267 1.511(10) . ?
C265 C266 1.3900 . ?
C271 C272 1.3900 . ?
C271 C276 1.3900 . ?
C272 C273 1.3900 . ?
C273 C274 1.3900 . ?
C274 C275 1.3900 . ?
C274 C277 1.526(10) . ?
C275 C276 1.3900 . ?
C281 C282 1.3900 . ?
C281 C286 1.3900 . ?
C282 C283 1.3900 . ?
C283 C284 1.3900 . ?
C284 C285 1.3900 . ?
C284 C287 1.539(10) . ?
C285 C286 1.3900 . ?
C291 C292 1.3900 . ?
C291 C296 1.3900 . ?
C292 C293 1.3900 . ?
C293 C294 1.3900 . ?
C294 C295 1.3900 . ?
C294 C297 1.525(9) . ?
C295 C296 1.3900 . ?
Cl1 O3 1.408(10) . ?
Cl1 O2 1.420(8) . ?
Cl1 O1 1.451(8) . ?
Cl1 O4 1.503(10) . ?
Cl2 O5 1.301(10) . ?
Cl2 O8 1.344(10) . ?
Cl2 O6 1.387(8) . ?
Cl2 O7 1.470(10) . ?
C397 Cl5 1.712(9) . ?
C397 Cl4 1.736(9) . ?
C397 Cl3 1.763(9) . ?
C398 Cl8 1.732(10) . ?
C398 Cl7 1.742(9) . ?
C398 Cl6 1.764(10) . ?
C399 Cl10 1.735(10) . ?
C399 Cl11 1.740(10) . ?
C399 Cl9 1.743(10) . ?
C400 Cl14 1.680(10) . ?
C400 Cl13 1.707(10) . ?
C400 Cl12 1.727(10) . ?
